data_4347536
loop_
_publ_author_name
'Pal, Nabhendu'
'Majumdar, Amit'

_publ_section_title
;
 Controlling the Reactivity of Bifunctional Ligands: Carboxylate-Bridged
 Nonheme Diiron(II) Complexes Bearing Free Thiol Groups.
;
_journal_issue 6
_journal_name_full 'Inorganic chemistry'
_journal_page_first 3181
_journal_page_last 3191
_journal_paper_doi 10.1021/acs.inorgchem.6b00316
_journal_volume 55
_journal_year 2016
_chemical_formula_moiety 'C47 H58 Fe2 N10 O S, C3 H7 N O, 2(B F4)'
_chemical_formula_sum 'C50 H65 B2 F8 Fe2 N11 O2 S'
_chemical_formula_weight 1169.51
_space_group_crystal_system triclinic
_space_group_IT_number 2
_space_group_name_Hall '-P 1'
_space_group_name_H-M_alt 'P -1'
_atom_sites_solution_hydrogens geom
_audit_creation_date 2015-09-25
_audit_creation_method
;
Olex2 1.2
(compiled 2014.08.28 svn.r2986 for OlexSys, GUI svn.r4874)
;
_cell_angle_alpha 112.044(13)
_cell_angle_beta 92.360(13)
_cell_angle_gamma 99.652(13)
_cell_formula_units_Z 2
_cell_length_a 13.243(7)
_cell_length_b 15.246(9)
_cell_length_c 16.716(9)
_cell_measurement_reflns_used 6338
_cell_measurement_temperature 150(2)
_cell_measurement_theta_max 24.46
_cell_measurement_theta_min 2.17
_cell_volume 3064(3)
_computing_cell_refinement 'SAINT v8.34A (Bruker, 2013)'
_computing_data_collection 'APEX2 v2014.7-1 (Bruker-Axs,2014)'
_computing_data_reduction 'SAINT v8.34A (Bruker, 2013)'
_computing_molecular_graphics 'Olex2 (Dolomanov et al., 2009)'
_computing_publication_material 'Olex2 (Dolomanov et al., 2009)'
_computing_structure_refinement 'SHELXL-97 (Sheldrick, 2008)'
_computing_structure_solution 'SHELXS-97 (Sheldrick, 2008)'
_diffrn_ambient_temperature 150(2)
_diffrn_measured_fraction_theta_full 0.998
_diffrn_measured_fraction_theta_max 0.985
_diffrn_measurement_device_type 'Bruker APEX-II CCD'
_diffrn_measurement_method 'phi and omega scan'
_diffrn_radiation_monochromator graphite
_diffrn_radiation_probe x-ray
_diffrn_radiation_type MoK\a
_diffrn_radiation_wavelength 0.71073
_diffrn_reflns_av_R_equivalents 0.0469
_diffrn_reflns_av_unetI/netI 0.0608
_diffrn_reflns_Laue_measured_fraction_full 0.998
_diffrn_reflns_Laue_measured_fraction_max 0.985
_diffrn_reflns_limit_h_max 16
_diffrn_reflns_limit_h_min -16
_diffrn_reflns_limit_k_max 18
_diffrn_reflns_limit_k_min -18
_diffrn_reflns_limit_l_max 20
_diffrn_reflns_limit_l_min -20
_diffrn_reflns_number 30838
_diffrn_reflns_point_group_measured_fraction_full 0.998
_diffrn_reflns_point_group_measured_fraction_max 0.985
_diffrn_reflns_theta_full 25.242
_diffrn_reflns_theta_max 25.651
_diffrn_reflns_theta_min 1.323
_diffrn_source_type 'fine-focus sealed tube'
_diffrn_standards_number 0
_exptl_absorpt_coefficient_mu 0.577
_exptl_absorpt_correction_T_max 0.7453
_exptl_absorpt_correction_T_min 0.6760
_exptl_absorpt_correction_type multi-scan
_exptl_absorpt_process_details
;
SADABS-2014/3 (Bruker,2014) was used for absorption correction.
wR2(int) was 0.1138 before and 0.0493 after correction.
The Ratio of minimum to maximum transmission is 0.9070.
The \l/2 correction factor is 0.00150.
;
_exptl_crystal_colour colorless
_exptl_crystal_density_diffrn 1.268
_exptl_crystal_density_method 'not measured'
_exptl_crystal_description block
_exptl_crystal_F_000 1216
_exptl_crystal_size_max 0.32
_exptl_crystal_size_mid 0.2
_exptl_crystal_size_min 0.1
_refine_diff_density_max 1.170
_refine_diff_density_min -1.065
_refine_diff_density_rms 0.093
_refine_ls_extinction_method none
_refine_ls_goodness_of_fit_ref 1.093
_refine_ls_hydrogen_treatment constr
_refine_ls_matrix_type full
_refine_ls_number_parameters 620
_refine_ls_number_reflns 11450
_refine_ls_number_restraints 52
_refine_ls_restrained_S_all 1.112
_refine_ls_R_factor_all 0.1069
_refine_ls_R_factor_gt 0.0796
_refine_ls_shift/su_max 0.000
_refine_ls_shift/su_mean 0.000
_refine_ls_structure_factor_coef Fsqd
_refine_ls_weighting_details 'w=1/[\s^2^(Fo^2^)+(0.1083P)^2^+5.1409P] where P=(Fo^2^+2Fc^2^)/3'
_refine_ls_weighting_scheme calc
_refine_ls_wR_factor_gt 0.2080
_refine_ls_wR_factor_ref 0.2223
_reflns_Friedel_coverage 0.000
_reflns_number_gt 8082
_reflns_number_total 11450
_reflns_threshold_expression 'I > 2\s(I)'
_cod_data_source_file ic6b00316_si_002.cif
_cod_data_source_block StBu
_cod_database_code 4347536
_shelxl_version_number 2014-3
_shelx_space_group_comment
;
The symmetry employed for this shelxl refinement is uniquely defined
by the following loop, which should always be used as a source of
symmetry information in preference to the above space-group names.
They are only intended as comments.
;
_shelx_estimated_absorpt_t_max 0.945
_shelx_estimated_absorpt_t_min 0.837
_olex2_refinement_description
;
1. Fixed Uiso
 At 1.2 times of:
  All C(H) groups, All C(H,H) groups
 At 1.5 times of:
  All C(H,H,H) groups
2. Restrained distances
 F5-B2 \\sim F7A-B2 \\sim F7A-B2 \\sim F8A-B2 \\sim F8A-B2 \\sim F6A-B2 \\sim
F6A-B2
 with sigma of 0.02
 F1B-B1B \\sim F2B-B1B \\sim F3B-B1B \\sim F3A-B1A \\sim F1A-B1A \\sim F2A-B1A
\\sim F4B-B1B \\sim F4A-B1A
 with sigma of 0.02
 C23B-C1B \\sim C2B-C1B \\sim C2A-C1A \\sim C23A-C1A
 with sigma of 0.02
 N1-C2A \\sim N1-C2B \\sim N6-C23A \\sim N6-C23B
 with sigma of 0.02
 C43-C42 \\sim C33B-C32B \\sim C33A-C32A
 with sigma of 0.02
 N6-C23B \\sim N6-C23A
 with sigma of 0.02
 C46A-C44 \\sim C46A-C44 \\sim C45A-C44 \\sim C45A-C44 \\sim C47A-C44
 with sigma of 0.02
3. Uiso/Uaniso restraints and constraints
Uanis(C11B) = Uanis(C11A)
Uanis(C4) = Uanis(C11A) = Uanis(C11B) = Uanis(C12B) = Uanis(C12A)
Uanis(F5) = Uanis(F6B) = Uanis(F6A) = Uanis(F7B) = Uanis(F7A) = Uanis(F8A) =
Uanis(F8B)
Uanis(B1B) = Uanis(B1A)
Uanis(F1B) = Uanis(F1A) = Uanis(F2B) = Uanis(F2A) = Uanis(F3B) = Uanis(F3A) =
Uanis(F4B) = Uanis(F4A)
Uanis(O1B) = Uanis(O1A)
Uanis(C23B) = Uanis(C23A) = Uanis(C1B) = Uanis(C1A) = Uanis(C2B) = Uanis(C2A)
Uanis(C32A) = Uanis(C33A) = Uanis(C32B) = Uanis(C33B)
Uanis(C26) = Uanis(C31) = Uanis(C32A) = Uanis(C32B) = Uanis(C33B) = Uanis(C33A)
Uanis(C15) = Uanis(C13)
Uanis(N7) = Uanis(C26) = Uanis(C25) = Uanis(N8) = Uanis(C31)
Uanis(C25) = Uanis(C24) = Uanis(C34) = Uanis(C35)
Uanis(C45A) = Uanis(C45A) = Uanis(C47A) = Uanis(C46A) = Uanis(C46A) =
Uanis(C47A)
Uanis(C44) = Uanis(C45B) = Uanis(C45A) = Uanis(C47A) = Uanis(C47B) =
Uanis(C46A) = Uanis(C46B)
4. Others
 Sof(C1B)=Sof(H1B)=Sof(C2B)=Sof(H2BA)=Sof(H2BB)=Sof(C11B)=Sof(H11D)=Sof(H11E)=
 Sof(C12B)=Sof(H12C)=Sof(H12D)=Sof(H12E)=Sof(C23B)=Sof(H23C)=Sof(H23D)=
 Sof(C32B)=Sof(H32C)=Sof(H32D)=Sof(C33B)=Sof(H33D)=Sof(H33E)=Sof(H33F)=
 Sof(C45B)=Sof(H45D)=Sof(H45E)=Sof(H45F)=Sof(C46B)=Sof(H46D)=Sof(H46E)=
 Sof(H46F)=Sof(C47B)=Sof(H47D)=Sof(H47E)=Sof(H47F)=Sof(O1B)=1-FVAR(1)
 Sof(C1A)=Sof(H1A)=Sof(C2A)=Sof(H2AA)=Sof(H2AB)=Sof(C11A)=Sof(H11A)=Sof(H11B)=
 Sof(H11C)=Sof(C12A)=Sof(H12A)=Sof(H12B)=Sof(C23A)=Sof(H23A)=Sof(H23B)=
 Sof(C32A)=Sof(H32A)=Sof(H32B)=Sof(C33A)=Sof(H33A)=Sof(H33B)=Sof(H33C)=
 Sof(C45A)=Sof(H45A)=Sof(H45B)=Sof(H45C)=Sof(C46A)=Sof(H46A)=Sof(H46B)=
 Sof(H46C)=Sof(C47A)=Sof(H47A)=Sof(H47B)=Sof(H47C)=Sof(O1A)=FVAR(1)
 Sof(F6B)=Sof(F7B)=Sof(F8B)=Sof(B1B)=Sof(F1B)=Sof(F2B)=Sof(F3B)=Sof(F4B)=1-
 FVAR(2)
 Sof(F6A)=Sof(F7A)=Sof(F8A)=Sof(B1A)=Sof(F1A)=Sof(F2A)=Sof(F3A)=Sof(F4A)=FVAR(2)
5.a Ternary CH refined with riding coordinates:
 C1A(H1A), C1B(H1B)
5.b Secondary CH2 refined with riding coordinates:
 C2A(H2AA,H2AB), C2B(H2BA,H2BB), C3(H3A,H3B), C11B(H11D,H11E), C12A(H12A,H12B),
  C13(H13A,H13B), C21(H21A,H21B), C23A(H23A,H23B), C23B(H23C,H23D), C24(H24A,
 H24B), C32A(H32A,H32B), C32B(H32C,H32D), C34(H34A,H34B), C42(H42A,H42B)
5.c Aromatic/amide H refined with riding coordinates:
 C6(H6), C7(H7), C8(H8), C9(H9), C16(H16), C17(H17), C18(H18), C19(H19),
 C27(H27), C28(H28), C29(H29), C30(H30), C37(H37), C38(H38), C39(H39), C40(H40),
  C50(H50)
5.d Idealised Me refined as rotating group:
 C11A(H11A,H11B,H11C), C12B(H12C,H12D,H12E), C22(H22A,H22B,H22C), C33A(H33A,
 H33B,H33C), C33B(H33D,H33E,H33F), C43(H43A,H43B,H43C), C45A(H45A,H45B,H45C),
 C45B(H45D,H45E,H45F), C46A(H46A,H46B,H46C), C46B(H46D,H46E,H46F), C47A(H47A,
 H47B,H47C), C47B(H47D,H47E,H47F), C48(H48A,H48B,H48C), C49(H49A,H49B,H49C)
;
_olex2_submission_special_instructions 'No special instructions were received'

loop_
_space_group_symop_operation_xyz
'x, y, z'
'-x, -y, -z'

loop_
_atom_site_label
_atom_site_type_symbol
_atom_site_fract_x
_atom_site_fract_y
_atom_site_fract_z
_atom_site_U_iso_or_equiv
_atom_site_adp_type
_atom_site_occupancy
_atom_site_site_symmetry_order
_atom_site_calc_flag
_atom_site_refinement_flags_posn
_atom_site_refinement_flags_occupancy
_atom_site_disorder_assembly
_atom_site_disorder_group
C1A C 0.0973(10) 0.1860(10) 0.5743(7) 0.0423(12) Uani 0.392(4) 1 d . P A 1
H1A H 0.0686 0.2411 0.5705 0.051 Uiso 0.392(4) 1 calc R P A 1
C1B C 0.1419(6) 0.1382(7) 0.5671(5) 0.0423(12) Uani 0.608(4) 1 d . P A 2
H1B H 0.1717 0.0804 0.5615 0.051 Uiso 0.608(4) 1 calc R P A 2
C2A C 0.0409(11) 0.1132(10) 0.4964(8) 0.0423(12) Uani 0.392(4) 1 d . P A 1
H2AA H -0.0323 0.0946 0.5039 0.051 Uiso 0.392(4) 1 calc R P A 1
H2AB H 0.0721 0.0550 0.4758 0.051 Uiso 0.392(4) 1 calc R P A 1
C2B C 0.0695(7) 0.0961(7) 0.4841(6) 0.0423(12) Uani 0.608(4) 1 d . P A 2
H2BA H 0.0016 0.0692 0.4969 0.051 Uiso 0.608(4) 1 calc R P A 2
H2BB H 0.0957 0.0414 0.4425 0.051 Uiso 0.608(4) 1 calc R P A 2
C3 C 0.0456(4) 0.1106(4) 0.3427(3) 0.0422(13) Uani 1 1 d . . . .
H3A H -0.0274 0.0878 0.3173 0.051 Uiso 1 1 calc R . . .
H3B H 0.0784 0.0538 0.3300 0.051 Uiso 1 1 calc R . . .
C4 C 0.1008(4) 0.1783(4) 0.3048(3) 0.0466(10) Uani 1 1 d . . . .
C5 C 0.2105(4) 0.2943(4) 0.2918(3) 0.0358(11) Uani 1 1 d . . . .
C6 C 0.2888(4) 0.3741(4) 0.3051(4) 0.0457(13) Uani 1 1 d . . . .
H6 H 0.3336 0.4052 0.3578 0.055 Uiso 1 1 calc R . . .
C7 C 0.2975(5) 0.4054(5) 0.2370(5) 0.0561(17) Uani 1 1 d . . . .
H7 H 0.3490 0.4602 0.2443 0.067 Uiso 1 1 calc R . . .
C8 C 0.2341(6) 0.3600(5) 0.1591(5) 0.066(2) Uani 1 1 d . . . .
H8 H 0.2446 0.3834 0.1142 0.079 Uiso 1 1 calc R . . .
C9 C 0.1544(5) 0.2800(6) 0.1447(4) 0.0614(18) Uani 1 1 d . . . .
H9 H 0.1095 0.2493 0.0920 0.074 Uiso 1 1 calc R . . .
C10 C 0.1459(4) 0.2486(4) 0.2140(4) 0.0439(13) Uani 1 1 d . . . .
C11A C -0.0918(12) 0.1044(11) 0.1339(9) 0.0466(10) Uani 0.392(4) 1 d . P A 1
H11A H -0.1393 0.0456 0.0951 0.070 Uiso 0.392(4) 1 calc GR P A 1
H11B H -0.0814 0.1511 0.1062 0.070 Uiso 0.392(4) 1 calc GR P A 1
H11C H -0.1209 0.1323 0.1887 0.070 Uiso 0.392(4) 1 calc GR P A 1
C11B C -0.0195(9) 0.1181(8) 0.1581(6) 0.0466(10) Uani 0.608(4) 1 d . P A 2
H11D H -0.0810 0.1140 0.1891 0.056 Uiso 0.608(4) 1 calc R P A 2
H11E H -0.0312 0.1515 0.1189 0.056 Uiso 0.608(4) 1 calc R P A 2
C12A C 0.0109(12) 0.0798(13) 0.1519(10) 0.0466(10) Uani 0.392(4) 1 d . P A 1
H12A H 0.0460 0.0598 0.0986 0.056 Uiso 0.392(4) 1 calc R P A 1
H12B H 0.0009 0.0266 0.1730 0.056 Uiso 0.392(4) 1 calc R P A 1
C12B C -0.0016(7) 0.0192(7) 0.1067(6) 0.0466(10) Uani 0.608(4) 1 d . P A 2
H12C H -0.0638 -0.0194 0.0672 0.070 Uiso 0.608(4) 1 calc GR P A 2
H12D H 0.0145 -0.0117 0.1462 0.070 Uiso 0.608(4) 1 calc GR P A 2
H12E H 0.0563 0.0238 0.0728 0.070 Uiso 0.608(4) 1 calc GR P A 2
C13 C -0.0309(4) 0.2194(4) 0.4616(4) 0.0436(9) Uani 1 1 d . . . .
H13A H -0.0771 0.1921 0.4952 0.052 Uiso 1 1 calc R . . .
H13B H -0.0721 0.2122 0.4079 0.052 Uiso 1 1 calc R . . .
C14 C 0.0101(4) 0.3258(4) 0.5150(3) 0.0427(13) Uani 1 1 d . . . .
C15 C 0.1152(4) 0.4662(4) 0.5759(3) 0.0436(9) Uani 1 1 d . . . .
C16 C 0.1984(4) 0.5438(4) 0.6047(3) 0.0379(11) Uani 1 1 d . . . .
H16 H 0.2655 0.5348 0.5902 0.046 Uiso 1 1 calc R . . .
C17 C 0.1813(5) 0.6337(4) 0.6547(4) 0.0471(13) Uani 1 1 d . . . .
H17 H 0.2372 0.6876 0.6756 0.057 Uiso 1 1 calc R . . .
C18 C 0.0797(5) 0.6464(5) 0.6752(4) 0.0595(17) Uani 1 1 d . . . .
H18 H 0.0692 0.7093 0.7091 0.071 Uiso 1 1 calc R . . .
C19 C -0.0041(5) 0.5700(5) 0.6471(4) 0.0580(17) Uani 1 1 d . . . .
H19 H -0.0710 0.5790 0.6624 0.070 Uiso 1 1 calc R . . .
C20 C 0.0142(4) 0.4788(4) 0.5953(3) 0.0442(13) Uani 1 1 d . . . .
C21 C -0.1620(4) 0.3665(5) 0.5612(4) 0.0603(18) Uani 1 1 d . . . .
H21A H -0.1940 0.3060 0.5118 0.072 Uiso 1 1 calc R . . .
H21B H -0.1940 0.4191 0.5572 0.072 Uiso 1 1 calc R . . .
C22 C -0.1824(5) 0.3552(7) 0.6472(4) 0.082(3) Uani 1 1 d . . . .
H22A H -0.1522 0.3020 0.6505 0.122 Uiso 1 1 calc GR . . .
H22B H -0.2569 0.3412 0.6497 0.122 Uiso 1 1 calc GR . . .
H22C H -0.1511 0.4151 0.6961 0.122 Uiso 1 1 calc GR . . .
C23A C 0.0949(9) 0.2088(12) 0.6546(7) 0.0423(12) Uani 0.392(4) 1 d . P A 1
H23A H 0.0501 0.1527 0.6596 0.051 Uiso 0.392(4) 1 calc R P A 1
H23B H 0.0553 0.2614 0.6724 0.051 Uiso 0.392(4) 1 calc R P A 1
C23B C 0.1078(6) 0.1593(7) 0.6504(5) 0.0423(12) Uani 0.608(4) 1 d . P A 2
H23C H 0.0978 0.0996 0.6623 0.051 Uiso 0.608(4) 1 calc R P A 2
H23D H 0.0399 0.1780 0.6493 0.051 Uiso 0.608(4) 1 calc R P A 2
C24 C 0.2219(4) 0.1804(4) 0.7651(3) 0.0410(4) Uani 1 1 d . . . .
H24A H 0.2062 0.1120 0.7241 0.049 Uiso 1 1 calc R . . .
H24B H 0.1886 0.1851 0.8181 0.049 Uiso 1 1 calc R . . .
C25 C 0.3358(4) 0.2137(4) 0.7880(3) 0.0410(4) Uani 1 1 d . . . .
C26 C 0.4966(4) 0.2840(4) 0.7922(3) 0.0410(4) Uani 1 1 d . . . .
C27 C 0.5886(4) 0.3382(4) 0.7829(3) 0.0450(13) Uani 1 1 d . . . .
H27 H 0.5900 0.3728 0.7459 0.054 Uiso 1 1 calc R . . .
C28 C 0.6789(5) 0.3389(5) 0.8308(4) 0.0622(18) Uani 1 1 d . . . .
H28 H 0.7427 0.3744 0.8257 0.075 Uiso 1 1 calc R . . .
C29 C 0.6765(6) 0.2883(6) 0.8859(5) 0.082(2) Uani 1 1 d . . . .
H29 H 0.7392 0.2897 0.9166 0.099 Uiso 1 1 calc R . . .
C30 C 0.5845(6) 0.2359(6) 0.8970(4) 0.069(2) Uani 1 1 d . . . .
H30 H 0.5832 0.2031 0.9354 0.083 Uiso 1 1 calc R . . .
C31 C 0.4948(4) 0.2342(4) 0.8490(3) 0.0410(4) Uani 1 1 d . . . .
C32A C 0.3774(11) 0.1321(11) 0.8978(8) 0.0410(4) Uani 0.392(4) 1 d . P A 1
H32A H 0.4367 0.0998 0.8957 0.049 Uiso 0.392(4) 1 calc R P A 1
H32B H 0.3145 0.0813 0.8727 0.049 Uiso 0.392(4) 1 calc R P A 1
C32B C 0.3398(7) 0.1291(7) 0.8903(6) 0.0410(4) Uani 0.608(4) 1 d . P A 2
H32C H 0.2755 0.0873 0.8543 0.049 Uiso 0.608(4) 1 calc R P A 2
H32D H 0.3858 0.0868 0.8971 0.049 Uiso 0.608(4) 1 calc R P A 2
C33A C 0.3671(12) 0.1917(10) 0.9917(8) 0.0410(4) Uani 0.392(4) 1 d . P A 1
H33A H 0.3191 0.2348 0.9940 0.061 Uiso 0.392(4) 1 calc GR P A 1
H33B H 0.4347 0.2301 1.0213 0.061 Uiso 0.392(4) 1 calc GR P A 1
H33C H 0.3408 0.1487 1.0206 0.061 Uiso 0.392(4) 1 calc GR P A 1
C33B C 0.3145(8) 0.1910(6) 0.9786(6) 0.0410(4) Uani 0.608(4) 1 d . P A 2
H33D H 0.2626 0.2272 0.9715 0.061 Uiso 0.608(4) 1 calc GR P A 2
H33E H 0.3771 0.2362 1.0126 0.061 Uiso 0.608(4) 1 calc GR P A 2
H33F H 0.2874 0.1497 1.0089 0.061 Uiso 0.608(4) 1 calc GR P A 2
C34 C 0.1425(4) 0.3204(4) 0.7899(3) 0.0410(4) Uani 1 1 d . . . .
H34A H 0.1522 0.3175 0.8479 0.049 Uiso 1 1 calc R . . .
H34B H 0.0677 0.3128 0.7744 0.049 Uiso 1 1 calc R . . .
C35 C 0.1969(4) 0.4167(4) 0.7944(3) 0.0410(4) Uani 1 1 d . . . .
C36 C 0.3103(4) 0.5290(4) 0.7775(3) 0.0395(12) Uani 1 1 d . . . .
C37 C 0.3919(5) 0.5814(4) 0.7542(3) 0.0463(13) Uani 1 1 d . . . .
H37 H 0.4335 0.5501 0.7117 0.056 Uiso 1 1 calc R . . .
C38 C 0.4102(6) 0.6817(5) 0.7958(4) 0.0641(18) Uani 1 1 d . . . .
H38 H 0.4673 0.7196 0.7836 0.077 Uiso 1 1 calc R . . .
C39 C 0.3448(6) 0.7280(5) 0.8561(4) 0.070(2) Uani 1 1 d . . . .
H39 H 0.3574 0.7966 0.8811 0.084 Uiso 1 1 calc R . . .
C40 C 0.2635(6) 0.6773(5) 0.8797(4) 0.0630(19) Uani 1 1 d . . . .
H40 H 0.2202 0.7087 0.9205 0.076 Uiso 1 1 calc R . . .
C41 C 0.2485(5) 0.5758(4) 0.8399(3) 0.0445(13) Uani 1 1 d . . . .
C42 C 0.0966(5) 0.5159(5) 0.9105(4) 0.0576(17) Uani 1 1 d . . . .
H42A H 0.1214 0.5747 0.9636 0.069 Uiso 1 1 calc R . . .
H42B H 0.0831 0.4599 0.9276 0.069 Uiso 1 1 calc R . . .
C43 C -0.0026(5) 0.5247(6) 0.8676(4) 0.073(2) Uani 1 1 d . . . .
H43A H -0.0312 0.4638 0.8188 0.110 Uiso 1 1 calc GR . . .
H43B H 0.0120 0.5768 0.8463 0.110 Uiso 1 1 calc GR . . .
H43C H -0.0525 0.5394 0.9101 0.110 Uiso 1 1 calc GR . . .
C44 C 0.4808(4) 0.2923(4) 0.4897(4) 0.0459(9) Uani 1 1 d . . . .
C45A C 0.5503(11) 0.2703(12) 0.5497(9) 0.0459(9) Uani 0.392(4) 1 d . P A 1
H45A H 0.5097 0.2513 0.5903 0.069 Uiso 0.392(4) 1 calc GR P A 1
H45B H 0.6033 0.3278 0.5822 0.069 Uiso 0.392(4) 1 calc GR P A 1
H45C H 0.5835 0.2174 0.5157 0.069 Uiso 0.392(4) 1 calc GR P A 1
C45B C 0.5134(8) 0.2275(8) 0.5351(7) 0.0459(9) Uani 0.608(4) 1 d . P A 2
H45D H 0.5677 0.1958 0.5056 0.069 Uiso 0.608(4) 1 calc GR P A 2
H45E H 0.4537 0.1784 0.5323 0.069 Uiso 0.608(4) 1 calc GR P A 2
H45F H 0.5394 0.2674 0.5960 0.069 Uiso 0.608(4) 1 calc GR P A 2
C46A C 0.4192(11) 0.1970(10) 0.4205(9) 0.0459(9) Uani 0.392(4) 1 d . P A 1
H46A H 0.4659 0.1636 0.3813 0.069 Uiso 0.392(4) 1 calc GR P A 1
H46B H 0.3660 0.2110 0.3872 0.069 Uiso 0.392(4) 1 calc GR P A 1
H46C H 0.3865 0.1559 0.4492 0.069 Uiso 0.392(4) 1 calc GR P A 1
C46B C 0.4340(7) 0.2254(7) 0.3958(6) 0.0459(9) Uani 0.608(4) 1 d . P A 2
H46D H 0.4809 0.1823 0.3685 0.069 Uiso 0.608(4) 1 calc GR P A 2
H46E H 0.4241 0.2647 0.3623 0.069 Uiso 0.608(4) 1 calc GR P A 2
H46F H 0.3674 0.1869 0.3971 0.069 Uiso 0.608(4) 1 calc GR P A 2
C47A C 0.5104(11) 0.3332(11) 0.4227(9) 0.0459(9) Uani 0.392(4) 1 d . P A 1
H47A H 0.5742 0.3819 0.4452 0.069 Uiso 0.392(4) 1 calc GR P A 1
H47B H 0.4551 0.3631 0.4100 0.069 Uiso 0.392(4) 1 calc GR P A 1
H47C H 0.5211 0.2812 0.3694 0.069 Uiso 0.392(4) 1 calc GR P A 1
C47B C 0.5715(7) 0.3648(7) 0.4822(6) 0.0459(9) Uani 0.608(4) 1 d . P A 2
H47D H 0.6124 0.3998 0.5390 0.069 Uiso 0.608(4) 1 calc GR P A 2
H47E H 0.5452 0.4106 0.4626 0.069 Uiso 0.608(4) 1 calc GR P A 2
H47F H 0.6150 0.3302 0.4401 0.069 Uiso 0.608(4) 1 calc GR P A 2
N1 N 0.0524(3) 0.1650(3) 0.4382(3) 0.0383(10) Uani 1 1 d . . . .
N2 N 0.1798(3) 0.2479(3) 0.3480(3) 0.0311(9) Uani 1 1 d . . . .
N3 N 0.0754(4) 0.1735(4) 0.2228(3) 0.0522(12) Uani 1 1 d . . . .
N4 N 0.1091(3) 0.3674(3) 0.5256(3) 0.0389(10) Uani 1 1 d . . . .
N5 N -0.0494(3) 0.3887(4) 0.5556(3) 0.0470(12) Uani 1 1 d . . . .
N6 N 0.1808(3) 0.2397(3) 0.7255(3) 0.0452(11) Uani 1 1 d . . . .
N7 N 0.3946(3) 0.2678(3) 0.7539(3) 0.0410(4) Uani 1 1 d . . . .
N8 N 0.3924(3) 0.1906(3) 0.8441(3) 0.0410(4) Uani 1 1 d . . . .
N9 N 0.2748(3) 0.4283(3) 0.7485(3) 0.0366(10) Uani 1 1 d . . . .
N10 N 0.1776(4) 0.5033(4) 0.8498(3) 0.0478(12) Uani 1 1 d . . . .
O1A O 0.2032(10) 0.2223(10) 0.5672(10) 0.0279(14) Uani 0.392(4) 1 d . P A 1
O1B O 0.2309(6) 0.1979(6) 0.5546(6) 0.0279(14) Uani 0.608(4) 1 d . P A 2
S1 S 0.38616(8) 0.36335(8) 0.55205(7) 0.0284(3) Uani 1 1 d . . . .
Fe1 Fe 0.21432(5) 0.27627(5) 0.47991(4) 0.02934(19) Uani 1 1 d . . . .
Fe2 Fe 0.31473(5) 0.30366(5) 0.66162(4) 0.0304(2) Uani 1 1 d . . . .
C48 C 0.5980(5) 0.0719(5) 0.6544(5) 0.070(2) Uani 1 1 d . . . .
H48A H 0.5558 0.1148 0.6446 0.105 Uiso 1 1 calc GR . . .
H48B H 0.6176 0.0925 0.7168 0.105 Uiso 1 1 calc GR . . .
H48C H 0.5582 0.0056 0.6311 0.105 Uiso 1 1 calc GR . . .
C49 C 0.6731(7) 0.0307(7) 0.5156(6) 0.094(3) Uani 1 1 d . . . .
H49A H 0.6624 -0.0397 0.4965 0.141 Uiso 1 1 calc GR . . .
H49B H 0.7348 0.0539 0.4932 0.141 Uiso 1 1 calc GR . . .
H49C H 0.6130 0.0480 0.4934 0.141 Uiso 1 1 calc GR . . .
C50 C 0.7798(7) 0.1163(9) 0.6480(8) 0.113(3) Uani 1 1 d . . . .
H50 H 0.7897 0.1464 0.7096 0.135 Uiso 1 1 calc R . . .
N11 N 0.6868(4) 0.0759(4) 0.6124(4) 0.0686(16) Uani 1 1 d . . . .
O2 O 0.8583(4) 0.1196(8) 0.6094(6) 0.159(4) Uani 1 1 d . . . .
B2 B 0.7055(5) 0.0876(5) 0.3140(4) 0.0523(17) Uani 1 1 d . . . .
F5 F 0.7086(3) 0.1662(3) 0.3897(3) 0.0786(9) Uani 1 1 d . . . .
F6A F 0.6126(6) 0.0294(6) 0.2891(6) 0.0786(9) Uani 0.510(4) 1 d . P B 1
F6B F 0.6381(7) 0.0009(6) 0.3130(7) 0.0786(9) Uani 0.490(4) 1 d . P B 2
F7A F 0.7876(7) 0.0478(6) 0.3320(6) 0.0786(9) Uani 0.510(4) 1 d . P B 1
F7B F 0.7926(7) 0.0599(7) 0.2917(7) 0.0786(9) Uani 0.490(4) 1 d . P B 2
F8A F 0.7453(6) 0.1126(5) 0.2453(5) 0.0786(9) Uani 0.510(4) 1 d . P B 1
F8B F 0.6626(7) 0.1102(6) 0.2459(6) 0.0786(9) Uani 0.490(4) 1 d . P B 2
B1A B -0.0083(12) 0.2380(11) -0.0689(9) 0.087(5) Uani 0.510(4) 1 d . P B 1
F1A F -0.0585(14) 0.3016(15) -0.0889(10) 0.0966(12) Uani 0.510(4) 1 d . P B 1
F2A F -0.0615(8) 0.2133(11) -0.0089(7) 0.0966(12) Uani 0.510(4) 1 d . P B 1
F3A F 0.0889(8) 0.2964(9) -0.0339(7) 0.0966(12) Uani 0.510(4) 1 d . P B 1
F4A F 0.0028(8) 0.1619(9) -0.1447(7) 0.0966(12) Uani 0.510(4) 1 d . P B 1
B1B B -0.0357(12) 0.2309(13) -0.0899(10) 0.087(5) Uani 0.490(4) 1 d . P B 2
F1B F -0.0597(14) 0.3075(15) -0.1071(10) 0.0966(12) Uani 0.490(4) 1 d . P B 2
F2B F -0.0977(8) 0.2134(11) -0.0320(8) 0.0966(12) Uani 0.490(4) 1 d . P B 2
F3B F 0.0654(9) 0.2291(10) -0.0666(7) 0.0966(12) Uani 0.490(4) 1 d . P B 2
F4B F -0.0556(8) 0.1577(9) -0.1715(7) 0.0966(12) Uani 0.490(4) 1 d . P B 2

loop_
_atom_site_aniso_label
_atom_site_aniso_U_11
_atom_site_aniso_U_22
_atom_site_aniso_U_33
_atom_site_aniso_U_23
_atom_site_aniso_U_13
_atom_site_aniso_U_12
C1A 0.026(2) 0.050(3) 0.050(2) 0.023(2) 0.0141(19) -0.005(2)
C1B 0.026(2) 0.050(3) 0.050(2) 0.023(2) 0.0141(19) -0.005(2)
C2A 0.026(2) 0.050(3) 0.050(2) 0.023(2) 0.0141(19) -0.005(2)
C2B 0.026(2) 0.050(3) 0.050(2) 0.023(2) 0.0141(19) -0.005(2)
C3 0.039(3) 0.045(3) 0.034(3) 0.011(2) 0.013(2) -0.004(2)
C4 0.050(2) 0.053(3) 0.036(2) 0.0112(19) 0.0119(19) 0.019(2)
C5 0.036(3) 0.041(3) 0.041(3) 0.021(2) 0.023(2) 0.019(2)
C6 0.048(3) 0.040(3) 0.064(4) 0.030(3) 0.024(3) 0.019(2)
C7 0.065(4) 0.051(3) 0.078(5) 0.044(3) 0.039(4) 0.026(3)
C8 0.074(5) 0.090(5) 0.072(5) 0.061(4) 0.045(4) 0.040(4)
C9 0.054(4) 0.099(5) 0.057(4) 0.048(4) 0.029(3) 0.038(4)
C10 0.038(3) 0.056(3) 0.050(3) 0.029(3) 0.024(3) 0.020(3)
C11A 0.050(2) 0.053(3) 0.036(2) 0.0112(19) 0.0119(19) 0.019(2)
C11B 0.050(2) 0.053(3) 0.036(2) 0.0112(19) 0.0119(19) 0.019(2)
C12A 0.050(2) 0.053(3) 0.036(2) 0.0112(19) 0.0119(19) 0.019(2)
C12B 0.050(2) 0.053(3) 0.036(2) 0.0112(19) 0.0119(19) 0.019(2)
C13 0.0313(19) 0.045(2) 0.043(2) 0.0050(17) 0.0085(16) 0.0035(16)
C14 0.023(2) 0.053(3) 0.037(3) 0.002(2) 0.009(2) 0.000(2)
C15 0.0313(19) 0.045(2) 0.043(2) 0.0050(17) 0.0085(16) 0.0035(16)
C16 0.038(3) 0.040(3) 0.040(3) 0.018(2) 0.004(2) 0.015(2)
C17 0.052(3) 0.043(3) 0.045(3) 0.013(3) 0.003(3) 0.016(3)
C18 0.068(4) 0.046(3) 0.059(4) 0.006(3) 0.004(3) 0.032(3)
C19 0.047(4) 0.072(4) 0.052(4) 0.010(3) 0.006(3) 0.037(3)
C20 0.033(3) 0.062(4) 0.033(3) 0.008(3) 0.005(2) 0.022(3)
C21 0.022(3) 0.094(5) 0.047(3) 0.005(3) 0.009(2) 0.015(3)
C22 0.032(3) 0.140(7) 0.053(4) 0.020(4) 0.015(3) 0.005(4)
C23A 0.026(2) 0.050(3) 0.050(2) 0.023(2) 0.0141(19) -0.005(2)
C23B 0.026(2) 0.050(3) 0.050(2) 0.023(2) 0.0141(19) -0.005(2)
C24 0.0454(10) 0.0448(9) 0.0409(9) 0.0211(8) 0.0171(8) 0.0170(8)
C25 0.0454(10) 0.0448(9) 0.0409(9) 0.0211(8) 0.0171(8) 0.0170(8)
C26 0.0454(10) 0.0448(9) 0.0409(9) 0.0211(8) 0.0171(8) 0.0170(8)
C27 0.042(3) 0.049(3) 0.037(3) 0.012(2) 0.004(2) 0.003(2)
C28 0.043(3) 0.086(5) 0.042(3) 0.013(3) -0.005(3) 0.000(3)
C29 0.071(5) 0.116(7) 0.046(4) 0.012(4) -0.017(4) 0.034(5)
C30 0.080(5) 0.092(5) 0.042(4) 0.027(4) 0.002(3) 0.033(4)
C31 0.0454(10) 0.0448(9) 0.0409(9) 0.0211(8) 0.0171(8) 0.0170(8)
C32A 0.0454(10) 0.0448(9) 0.0409(9) 0.0211(8) 0.0171(8) 0.0170(8)
C32B 0.0454(10) 0.0448(9) 0.0409(9) 0.0211(8) 0.0171(8) 0.0170(8)
C33A 0.0454(10) 0.0448(9) 0.0409(9) 0.0211(8) 0.0171(8) 0.0170(8)
C33B 0.0454(10) 0.0448(9) 0.0409(9) 0.0211(8) 0.0171(8) 0.0170(8)
C34 0.0454(10) 0.0448(9) 0.0409(9) 0.0211(8) 0.0171(8) 0.0170(8)
C35 0.0454(10) 0.0448(9) 0.0409(9) 0.0211(8) 0.0171(8) 0.0170(8)
C36 0.047(3) 0.043(3) 0.032(3) 0.013(2) -0.002(2) 0.024(2)
C37 0.054(3) 0.047(3) 0.033(3) 0.008(2) 0.005(2) 0.016(3)
C38 0.082(5) 0.046(3) 0.051(4) 0.005(3) 0.004(3) 0.009(3)
C39 0.100(6) 0.049(4) 0.051(4) 0.005(3) 0.007(4) 0.019(4)
C40 0.093(5) 0.062(4) 0.032(3) 0.003(3) 0.005(3) 0.044(4)
C41 0.056(4) 0.058(3) 0.027(3) 0.018(2) 0.001(2) 0.027(3)
C42 0.067(4) 0.088(5) 0.031(3) 0.021(3) 0.021(3) 0.051(4)
C43 0.052(4) 0.129(7) 0.059(4) 0.042(4) 0.026(3) 0.055(4)
C44 0.038(2) 0.054(2) 0.051(2) 0.0206(17) 0.0205(16) 0.0206(17)
C45A 0.038(2) 0.054(2) 0.051(2) 0.0206(17) 0.0205(16) 0.0206(17)
C45B 0.038(2) 0.054(2) 0.051(2) 0.0206(17) 0.0205(16) 0.0206(17)
C46A 0.038(2) 0.054(2) 0.051(2) 0.0206(17) 0.0205(16) 0.0206(17)
C46B 0.038(2) 0.054(2) 0.051(2) 0.0206(17) 0.0205(16) 0.0206(17)
C47A 0.038(2) 0.054(2) 0.051(2) 0.0206(17) 0.0205(16) 0.0206(17)
C47B 0.038(2) 0.054(2) 0.051(2) 0.0206(17) 0.0205(16) 0.0206(17)
N1 0.037(2) 0.037(2) 0.030(2) 0.0061(18) 0.0101(18) -0.0076(18)
N2 0.030(2) 0.031(2) 0.037(2) 0.0168(18) 0.0137(17) 0.0070(17)
N3 0.050(3) 0.071(3) 0.035(2) 0.021(2) 0.013(2) 0.005(2)
N4 0.024(2) 0.039(2) 0.040(2) 0.0007(19) 0.0068(17) 0.0038(18)
N5 0.019(2) 0.067(3) 0.036(2) -0.002(2) 0.0030(17) 0.008(2)
N6 0.028(2) 0.064(3) 0.038(2) 0.013(2) 0.0114(18) 0.005(2)
N7 0.0454(10) 0.0448(9) 0.0409(9) 0.0211(8) 0.0171(8) 0.0170(8)
N8 0.0454(10) 0.0448(9) 0.0409(9) 0.0211(8) 0.0171(8) 0.0170(8)
N9 0.033(2) 0.054(3) 0.032(2) 0.022(2) 0.0111(17) 0.020(2)
N10 0.049(3) 0.077(3) 0.025(2) 0.016(2) 0.0097(19) 0.041(3)
O1A 0.024(5) 0.028(4) 0.038(3) 0.017(3) 0.019(3) 0.007(2)
O1B 0.024(5) 0.028(4) 0.038(3) 0.017(3) 0.019(3) 0.007(2)
S1 0.0256(6) 0.0292(6) 0.0328(6) 0.0131(5) 0.0131(5) 0.0069(4)
Fe1 0.0231(4) 0.0320(4) 0.0343(4) 0.0147(3) 0.0108(3) 0.0028(3)
Fe2 0.0243(4) 0.0368(4) 0.0342(4) 0.0164(3) 0.0124(3) 0.0086(3)
C48 0.055(4) 0.061(4) 0.097(6) 0.028(4) 0.033(4) 0.017(3)
C49 0.105(7) 0.096(6) 0.098(7) 0.042(5) 0.037(5) 0.046(5)
C50 0.063(6) 0.166(10) 0.127(8) 0.074(8) 0.018(6) 0.027(6)
N11 0.045(3) 0.061(3) 0.100(5) 0.028(3) 0.031(3) 0.013(3)
O2 0.042(3) 0.289(11) 0.214(9) 0.165(9) 0.064(4) 0.039(5)
B2 0.051(4) 0.048(4) 0.046(4) 0.007(3) 0.003(3) 0.006(3)
F5 0.0628(15) 0.0614(16) 0.089(2) 0.0034(14) 0.0134(15) 0.0113(12)
F6A 0.0628(15) 0.0614(16) 0.089(2) 0.0034(14) 0.0134(15) 0.0113(12)
F6B 0.0628(15) 0.0614(16) 0.089(2) 0.0034(14) 0.0134(15) 0.0113(12)
F7A 0.0628(15) 0.0614(16) 0.089(2) 0.0034(14) 0.0134(15) 0.0113(12)
F7B 0.0628(15) 0.0614(16) 0.089(2) 0.0034(14) 0.0134(15) 0.0113(12)
F8A 0.0628(15) 0.0614(16) 0.089(2) 0.0034(14) 0.0134(15) 0.0113(12)
F8B 0.0628(15) 0.0614(16) 0.089(2) 0.0034(14) 0.0134(15) 0.0113(12)
B1A 0.103(12) 0.129(10) 0.064(9) 0.052(8) 0.057(9) 0.074(9)
F1A 0.080(2) 0.149(3) 0.087(3) 0.064(3) 0.031(2) 0.045(3)
F2A 0.080(2) 0.149(3) 0.087(3) 0.064(3) 0.031(2) 0.045(3)
F3A 0.080(2) 0.149(3) 0.087(3) 0.064(3) 0.031(2) 0.045(3)
F4A 0.080(2) 0.149(3) 0.087(3) 0.064(3) 0.031(2) 0.045(3)
B1B 0.103(12) 0.129(10) 0.064(9) 0.052(8) 0.057(9) 0.074(9)
F1B 0.080(2) 0.149(3) 0.087(3) 0.064(3) 0.031(2) 0.045(3)
F2B 0.080(2) 0.149(3) 0.087(3) 0.064(3) 0.031(2) 0.045(3)
F3B 0.080(2) 0.149(3) 0.087(3) 0.064(3) 0.031(2) 0.045(3)
F4B 0.080(2) 0.149(3) 0.087(3) 0.064(3) 0.031(2) 0.045(3)

loop_
_atom_type_symbol
_atom_type_description
_atom_type_scat_dispersion_real
_atom_type_scat_dispersion_imag
_atom_type_scat_source
C C 0.0033 0.0016 'International Tables Vol C Tables 4.2.6.8 and 6.1.1.4'
N N 0.0061 0.0033 'International Tables Vol C Tables 4.2.6.8 and 6.1.1.4'
O O 0.0106 0.0060 'International Tables Vol C Tables 4.2.6.8 and 6.1.1.4'
B B 0.0013 0.0007 'International Tables Vol C Tables 4.2.6.8 and 6.1.1.4'
F F 0.0171 0.0103 'International Tables Vol C Tables 4.2.6.8 and 6.1.1.4'
S S 0.1246 0.1234 'International Tables Vol C Tables 4.2.6.8 and 6.1.1.4'
Fe Fe 0.3463 0.8444 'International Tables Vol C Tables 4.2.6.8 and 6.1.1.4'
H H 0.0000 0.0000 'International Tables Vol C Tables 4.2.6.8 and 6.1.1.4'

loop_
_geom_angle_atom_site_label_1
_geom_angle_atom_site_label_2
_geom_angle_atom_site_label_3
_geom_angle
C2A C1A H1A 96.8
C2A C1A O1A 115.3(11)
C23A C1A H1A 96.8
C23A C1A C2A 136.5(12)
C23A C1A O1A 103.8(12)
O1A C1A H1A 96.8
C2B C1B H1B 99.4
C23B C1B H1B 99.4
C23B C1B C2B 123.2(7)
C23B C1B O1B 120.9(7)
O1B C1B H1B 99.4
O1B C1B C2B 108.0(7)
C1A C2A H2AA 111.8
C1A C2A H2AB 111.8
C1A C2A N1 100.0(10)
H2AA C2A H2AB 109.5
N1 C2A H2AA 111.8
N1 C2A H2AB 111.8
C1B C2B H2BA 108.0
C1B C2B H2BB 108.0
C1B C2B N1 117.2(7)
H2BA C2B H2BB 107.3
N1 C2B H2BA 108.0
N1 C2B H2BB 108.0
H3A C3 H3B 108.5
C4 C3 H3A 110.2
C4 C3 H3B 110.2
N1 C3 H3A 110.2
N1 C3 H3B 110.2
N1 C3 C4 107.5(4)
N2 C4 C3 122.6(5)
N2 C4 N3 113.2(5)
N3 C4 C3 124.2(5)
C6 C5 N2 130.3(5)
C10 C5 C6 121.3(5)
C10 C5 N2 108.4(4)
C5 C6 H6 121.8
C7 C6 C5 116.5(6)
C7 C6 H6 121.8
C6 C7 H7 118.7
C8 C7 C6 122.6(6)
C8 C7 H7 118.7
C7 C8 H8 119.1
C7 C8 C9 121.8(6)
C9 C8 H8 119.1
C8 C9 H9 122.3
C8 C9 C10 115.3(6)
C10 C9 H9 122.3
C5 C10 C9 122.5(6)
C5 C10 N3 106.8(4)
N3 C10 C9 130.7(6)
H11A C11A H11B 109.5
H11A C11A H11C 109.5
H11B C11A H11C 109.5
C12A C11A H11A 109.5
C12A C11A H11B 109.5
C12A C11A H11C 109.5
H11D C11B H11E 108.4
C12B C11B H11D 110.1
C12B C11B H11E 110.1
C12B C11B N3 108.1(9)
N3 C11B H11D 110.1
N3 C11B H11E 110.1
C11A C12A H12A 110.6
C11A C12A H12B 110.6
C11A C12A N3 105.7(13)
H12A C12A H12B 108.7
N3 C12A H12A 110.6
N3 C12A H12B 110.6
C11B C12B H12C 109.5
C11B C12B H12D 109.5
C11B C12B H12E 109.5
H12C C12B H12D 109.5
H12C C12B H12E 109.5
H12D C12B H12E 109.5
H13A C13 H13B 107.9
C14 C13 H13A 109.2
C14 C13 H13B 109.2
N1 C13 H13A 109.2
N1 C13 H13B 109.2
N1 C13 C14 112.0(4)
N4 C14 C13 123.5(5)
N4 C14 N5 112.6(5)
N5 C14 C13 123.9(4)
C16 C15 C20 121.4(5)
C16 C15 N4 131.4(5)
N4 C15 C20 107.2(4)
C15 C16 H16 120.7
C17 C16 C15 118.6(5)
C17 C16 H16 120.7
C16 C17 H17 120.0
C16 C17 C18 120.1(6)
C18 C17 H17 120.0
C17 C18 H18 118.9
C19 C18 C17 122.2(5)
C19 C18 H18 118.9
C18 C19 H19 121.4
C18 C19 C20 117.1(5)
C20 C19 H19 121.4
C19 C20 C15 120.6(5)
N5 C20 C15 106.5(4)
N5 C20 C19 132.9(5)
H21A C21 H21B 108.0
C22 C21 H21A 109.5
C22 C21 H21B 109.5
N5 C21 H21A 109.5
N5 C21 H21B 109.5
N5 C21 C22 110.9(5)
C21 C22 H22A 109.5
C21 C22 H22B 109.5
C21 C22 H22C 109.5
H22A C22 H22B 109.5
H22A C22 H22C 109.5
H22B C22 H22C 109.5
C1A C23A H23A 104.8
C1A C23A H23B 104.8
C1A C23A N6 129.9(11)
H23A C23A H23B 105.8
N6 C23A H23A 104.8
N6 C23A H23B 104.8
C1B C23B H23C 108.5
C1B C23B H23D 108.5
C1B C23B N6 115.0(6)
H23C C23B H23D 107.5
N6 C23B H23C 108.5
N6 C23B H23D 108.5
H24A C24 H24B 108.1
C25 C24 H24A 109.6
C25 C24 H24B 109.6
N6 C24 H24A 109.6
N6 C24 H24B 109.6
N6 C24 C25 110.2(4)
N7 C25 C24 123.9(5)
N7 C25 N8 111.9(5)
N8 C25 C24 124.2(5)
C27 C26 C31 121.2(5)
C27 C26 N7 131.3(5)
N7 C26 C31 107.5(4)
C26 C27 H27 121.6
C26 C27 C28 116.9(6)
C28 C27 H27 121.6
C27 C28 H28 119.3
C29 C28 C27 121.4(6)
C29 C28 H28 119.3
C28 C29 H29 119.1
C30 C29 C28 121.9(6)
C30 C29 H29 119.1
C29 C30 H30 121.5
C31 C30 C29 116.9(6)
C31 C30 H30 121.5
C30 C31 C26 121.6(6)
N8 C31 C26 106.1(5)
N8 C31 C30 132.2(6)
H32A C32A H32B 107.8
C33A C32A H32A 109.0
C33A C32A H32B 109.0
N8 C32A H32A 109.0
N8 C32A H32B 109.0
N8 C32A C33A 112.9(11)
H32C C32B H32D 108.0
C33B C32B H32C 109.3
C33B C32B H32D 109.3
C33B C32B N8 111.5(7)
N8 C32B H32C 109.3
N8 C32B H32D 109.3
C32A C33A H33A 109.5
C32A C33A H33B 109.5
C32A C33A H33C 109.5
H33A C33A H33B 109.5
H33A C33A H33C 109.5
H33B C33A H33C 109.5
C32B C33B H33D 109.5
C32B C33B H33E 109.5
C32B C33B H33F 109.5
H33D C33B H33E 109.5
H33D C33B H33F 109.5
H33E C33B H33F 109.5
H34A C34 H34B 107.9
C35 C34 H34A 109.1
C35 C34 H34B 109.1
N6 C34 H34A 109.1
N6 C34 H34B 109.1
N6 C34 C35 112.3(4)
N9 C35 C34 123.6(5)
N9 C35 N10 112.1(5)
N10 C35 C34 124.2(5)
C37 C36 C41 121.0(5)
C37 C36 N9 130.3(5)
C41 C36 N9 108.7(5)
C36 C37 H37 121.4
C36 C37 C38 117.3(6)
C38 C37 H37 121.4
C37 C38 H38 119.5
C37 C38 C39 121.0(7)
C39 C38 H38 119.5
C38 C39 H39 118.8
C40 C39 C38 122.4(6)
C40 C39 H39 118.8
C39 C40 H40 122.0
C39 C40 C41 116.0(6)
C41 C40 H40 122.0
C36 C41 C40 122.2(6)
N10 C41 C36 106.2(5)
N10 C41 C40 131.6(6)
H42A C42 H42B 108.1
C43 C42 H42A 109.5
C43 C42 H42B 109.5
N10 C42 H42A 109.5
N10 C42 H42B 109.5
N10 C42 C43 110.6(5)
C42 C43 H43A 109.5
C42 C43 H43B 109.5
C42 C43 H43C 109.5
H43A C43 H43B 109.5
H43A C43 H43C 109.5
H43B C43 H43C 109.5
C45A C44 C46A 109.4(9)
C45A C44 C47A 128.1(9)
C45A C44 S1 110.2(6)
C45B C44 S1 110.1(4)
C46A C44 S1 108.0(6)
C46B C44 C45B 107.5(6)
C46B C44 S1 111.8(5)
C47A C44 C46A 92.7(9)
C47A C44 S1 106.1(6)
C47B C44 C45B 113.4(6)
C47B C44 C46B 106.6(6)
C47B C44 S1 107.4(5)
C44 C45A H45A 109.5
C44 C45A H45B 109.5
C44 C45A H45C 109.5
H45A C45A H45B 109.5
H45A C45A H45C 109.5
H45B C45A H45C 109.5
C44 C45B H45D 109.5
C44 C45B H45E 109.5
C44 C45B H45F 109.5
H45D C45B H45E 109.5
H45D C45B H45F 109.5
H45E C45B H45F 109.5
C44 C46A H46A 109.5
C44 C46A H46B 109.5
C44 C46A H46C 109.5
H46A C46A H46B 109.5
H46A C46A H46C 109.5
H46B C46A H46C 109.5
C44 C46B H46D 109.5
C44 C46B H46E 109.5
C44 C46B H46F 109.5
H46D C46B H46E 109.5
H46D C46B H46F 109.5
H46E C46B H46F 109.5
C44 C47A H47A 109.5
C44 C47A H47B 109.5
C44 C47A H47C 109.5
H47A C47A H47B 109.5
H47A C47A H47C 109.5
H47B C47A H47C 109.5
C44 C47B H47D 109.5
C44 C47B H47E 109.5
C44 C47B H47F 109.5
H47D C47B H47E 109.5
H47D C47B H47F 109.5
H47E C47B H47F 109.5
C2A N1 C3 120.2(7)
C2A N1 C13 100.0(7)
C2A N1 Fe1 109.2(6)
C2B N1 Fe1 101.4(4)
C3 N1 C2B 108.4(5)
C3 N1 Fe1 106.5(3)
C13 N1 C2B 118.9(5)
C13 N1 C3 111.6(4)
C13 N1 Fe1 108.9(3)
C4 N2 C5 106.1(4)
C4 N2 Fe1 117.3(3)
C5 N2 Fe1 135.8(3)
C4 N3 C10 105.5(5)
C4 N3 C11B 130.6(6)
C4 N3 C12A 120.8(7)
C10 N3 C11B 122.7(6)
C10 N3 C12A 129.8(7)
C14 N4 C15 106.3(4)
C14 N4 Fe1 117.1(3)
C15 N4 Fe1 136.2(3)
C14 N5 C20 107.4(4)
C14 N5 C21 127.1(5)
C20 N5 C21 125.5(5)
C23A N6 Fe2 99.9(5)
C23B N6 Fe2 106.5(4)
C24 N6 C23A 128.0(8)
C24 N6 C23B 99.0(6)
C24 N6 C34 112.1(4)
C24 N6 Fe2 108.1(3)
C34 N6 C23A 98.4(7)
C34 N6 C23B 121.4(5)
C34 N6 Fe2 108.9(3)
C25 N7 C26 106.6(4)
C25 N7 Fe2 115.1(4)
C26 N7 Fe2 138.3(3)
C25 N8 C31 107.8(4)
C25 N8 C32A 139.0(7)
C25 N8 C32B 120.3(5)
C31 N8 C32A 113.1(7)
C31 N8 C32B 131.9(5)
C35 N9 C36 105.7(4)
C35 N9 Fe2 117.0(4)
C36 N9 Fe2 137.3(3)
C35 N10 C41 107.3(4)
C35 N10 C42 125.7(5)
C41 N10 C42 127.0(5)
C1A O1A Fe1 112.2(10)
C1A O1A Fe2 128.5(10)
Fe1 O1A Fe2 105.6(7)
C1B O1B Fe1 119.8(6)
C1B O1B Fe2 117.7(6)
Fe2 O1B Fe1 99.5(4)
C44 S1 Fe1 106.92(19)
C44 S1 Fe2 113.10(18)
Fe1 S1 Fe2 78.40(5)
N1 Fe1 S1 162.16(11)
N2 Fe1 N1 75.70(14)
N2 Fe1 N4 96.30(16)
N2 Fe1 S1 119.04(11)
N4 Fe1 N1 77.58(16)
N4 Fe1 S1 108.66(12)
O1A Fe1 N1 74.9(5)
O1A Fe1 N2 144.8(5)
O1A Fe1 N4 95.9(3)
O1A Fe1 S1 87.6(5)
O1B Fe1 N1 79.2(3)
O1B Fe1 N2 137.1(3)
O1B Fe1 N4 111.6(2)
O1B Fe1 S1 82.9(3)
N6 Fe2 S1 154.45(12)
N7 Fe2 N6 76.57(17)
N7 Fe2 S1 128.50(12)
N9 Fe2 N6 78.13(17)
N9 Fe2 N7 97.52(16)
N9 Fe2 S1 100.45(12)
O1A Fe2 N6 72.6(4)
O1A Fe2 N7 129.6(4)
O1A Fe2 N9 113.6(3)
O1A Fe2 S1 85.1(4)
O1B Fe2 N6 79.4(2)
O1B Fe2 N7 120.1(3)
O1B Fe2 N9 129.5(2)
O1B Fe2 S1 82.3(2)
H48A C48 H48B 109.5
H48A C48 H48C 109.5
H48B C48 H48C 109.5
N11 C48 H48A 109.5
N11 C48 H48B 109.5
N11 C48 H48C 109.5
H49A C49 H49B 109.5
H49A C49 H49C 109.5
H49B C49 H49C 109.5
N11 C49 H49A 109.5
N11 C49 H49B 109.5
N11 C49 H49C 109.5
N11 C50 H50 116.9
O2 C50 H50 116.9
O2 C50 N11 126.3(11)
C48 N11 C49 117.0(7)
C50 N11 C48 127.2(8)
C50 N11 C49 115.8(7)
F5 B2 F6B 112.7(6)
F5 B2 F7A 102.6(6)
F5 B2 F8A 113.2(6)
F5 B2 F8B 106.6(6)
F6A B2 F5 112.9(6)
F6A B2 F7A 116.8(7)
F6A B2 F8A 112.1(7)
F7A B2 F8A 98.0(7)
F7B B2 F5 118.2(6)
F7B B2 F6B 104.2(7)
F7B B2 F8B 107.7(7)
F8B B2 F6B 106.9(7)
F1A B1A F3A 100.9(13)
F1A B1A F4A 110.3(14)
F2A B1A F1A 106.8(11)
F2A B1A F3A 113.1(12)
F2A B1A F4A 116.3(12)
F4A B1A F3A 108.4(12)
F1B B1B F3B 120.8(16)
F2B B1B F1B 109.6(12)
F2B B1B F3B 110.1(12)
F2B B1B F4B 113.1(13)
F4B B1B F1B 101.4(13)
F4B B1B F3B 101.3(11)

loop_
_geom_bond_atom_site_label_1
_geom_bond_atom_site_label_2
_geom_bond_distance
C1A H1A 1.0000
C1A C2A 1.429(13)
C1A C23A 1.257(12)
C1A O1A 1.445(18)
C1B H1B 1.0000
C1B C2B 1.507(10)
C1B C23B 1.418(9)
C1B O1B 1.436(11)
C2A H2AA 0.9900
C2A H2AB 0.9900
C2A N1 1.463(12)
C2B H2BA 0.9900
C2B H2BB 0.9900
C2B N1 1.553(9)
C3 H3A 0.9900
C3 H3B 0.9900
C3 C4 1.508(8)
C3 N1 1.488(6)
C4 N2 1.317(7)
C4 N3 1.371(7)
C5 C6 1.400(7)
C5 C10 1.392(8)
C5 N2 1.409(6)
C6 H6 0.9500
C6 C7 1.391(8)
C7 H7 0.9500
C7 C8 1.385(10)
C8 H8 0.9500
C8 C9 1.410(10)
C9 H9 0.9500
C9 C10 1.411(8)
C10 N3 1.408(7)
C11A H11A 0.9800
C11A H11B 0.9800
C11A H11C 0.9800
C11A C12A 1.52(2)
C11B H11D 0.9900
C11B H11E 0.9900
C11B C12B 1.494(13)
C11B N3 1.519(12)
C12A H12A 0.9900
C12A H12B 0.9900
C12A N3 1.553(17)
C12B H12C 0.9800
C12B H12D 0.9800
C12B H12E 0.9800
C13 H13A 0.9900
C13 H13B 0.9900
C13 C14 1.517(7)
C13 N1 1.469(7)
C14 N4 1.330(6)
C14 N5 1.346(7)
C15 C16 1.391(7)
C15 C20 1.416(7)
C15 N4 1.409(7)
C16 H16 0.9500
C16 C17 1.374(7)
C17 H17 0.9500
C17 C18 1.428(8)
C18 H18 0.9500
C18 C19 1.386(9)
C19 H19 0.9500
C19 C20 1.403(8)
C20 N5 1.386(7)
C21 H21A 0.9900
C21 H21B 0.9900
C21 C22 1.540(10)
C21 N5 1.487(7)
C22 H22A 0.9800
C22 H22B 0.9800
C22 H22C 0.9800
C23A H23A 0.9900
C23A H23B 0.9900
C23A N6 1.487(11)
C23B H23C 0.9900
C23B H23D 0.9900
C23B N6 1.536(9)
C24 H24A 0.9900
C24 H24B 0.9900
C24 C25 1.494(8)
C24 N6 1.461(7)
C25 N7 1.337(6)
C25 N8 1.357(7)
C26 C27 1.402(7)
C26 C31 1.420(7)
C26 N7 1.411(7)
C27 H27 0.9500
C27 C28 1.407(8)
C28 H28 0.9500
C28 C29 1.406(11)
C29 H29 0.9500
C29 C30 1.400(11)
C30 H30 0.9500
C30 C31 1.397(9)
C31 N8 1.392(7)
C32A H32A 0.9900
C32A H32B 0.9900
C32A C33A 1.516(13)
C32A N8 1.482(15)
C32B H32C 0.9900
C32B H32D 0.9900
C32B C33B 1.511(10)
C32B N8 1.527(10)
C33A H33A 0.9800
C33A H33B 0.9800
C33A H33C 0.9800
C33B H33D 0.9800
C33B H33E 0.9800
C33B H33F 0.9800
C34 H34A 0.9900
C34 H34B 0.9900
C34 C35 1.497(7)
C34 N6 1.480(7)
C35 N9 1.338(6)
C35 N10 1.370(7)
C36 C37 1.392(8)
C36 C41 1.405(7)
C36 N9 1.411(7)
C37 H37 0.9500
C37 C38 1.396(8)
C38 H38 0.9500
C38 C39 1.416(10)
C39 H39 0.9500
C39 C40 1.378(10)
C40 H40 0.9500
C40 C41 1.410(9)
C41 N10 1.391(8)
C42 H42A 0.9900
C42 H42B 0.9900
C42 C43 1.520(8)
C42 N10 1.492(7)
C43 H43A 0.9800
C43 H43B 0.9800
C43 H43C 0.9800
C44 C45A 1.499(13)
C44 C45B 1.555(11)
C44 C46A 1.542(13)
C44 C46B 1.548(11)
C44 C47A 1.508(12)
C44 C47B 1.533(10)
C44 S1 1.883(5)
C45A H45A 0.9800
C45A H45B 0.9800
C45A H45C 0.9800
C45B H45D 0.9800
C45B H45E 0.9800
C45B H45F 0.9800
C46A H46A 0.9800
C46A H46B 0.9800
C46A H46C 0.9800
C46B H46D 0.9800
C46B H46E 0.9800
C46B H46F 0.9800
C47A H47A 0.9800
C47A H47B 0.9800
C47A H47C 0.9800
C47B H47D 0.9800
C47B H47E 0.9800
C47B H47F 0.9800
N1 Fe1 2.394(4)
N2 Fe1 2.096(4)
N4 Fe1 2.097(4)
N6 Fe2 2.365(4)
N7 Fe2 2.120(5)
N9 Fe2 2.081(4)
O1A Fe1 1.925(15)
O1A Fe2 1.984(16)
O1B Fe1 2.054(9)
O1B Fe2 2.026(9)
S1 Fe1 2.4401(17)
S1 Fe2 2.4865(16)
C48 H48A 0.9800
C48 H48B 0.9800
C48 H48C 0.9800
C48 N11 1.399(8)
C49 H49A 0.9800
C49 H49B 0.9800
C49 H49C 0.9800
C49 N11 1.491(10)
C50 H50 0.9500
C50 N11 1.289(11)
C50 O2 1.250(10)
B2 F5 1.371(7)
B2 F6A 1.338(9)
B2 F6B 1.460(12)
B2 F7A 1.404(10)
B2 F7B 1.314(12)
B2 F8A 1.433(9)
B2 F8B 1.430(12)
B1A F1A 1.390(12)
B1A F2A 1.377(12)
B1A F3A 1.399(13)
B1A F4A 1.394(12)
B1B F1B 1.385(13)
B1B F2B 1.367(12)
B1B F3B 1.387(13)
B1B F4B 1.380(13)

loop_
_geom_torsion_atom_site_label_1
_geom_torsion_atom_site_label_2
_geom_torsion_atom_site_label_3
_geom_torsion_atom_site_label_4
_geom_torsion
C23A_a C1A_a C2A_a N1 151(2)
C1A C2A N1 C2B 99(3)
C1A C2A N1 C3 154.6(8)
C1A C2A N1 C13 -83.0(10)
C1A C2A N1 Fe1 31.2(11)
C1A C23A N6 C23B -80(2)
C1A C23A N6 C24 -97.0(18)
C1A C23A N6 C34 136.4(18)
C1A C23A N6 Fe2 25.4(19)
C1B C2B N1 C2A -87(2)
C1B C2B N1 C3 141.5(7)
C1B C2B N1 C13 -89.6(7)
C1B C2B N1 Fe1 29.7(7)
C1B C23B N6 C23A 86.6(14)
C1B C23B N6 C24 -106.5(9)
C1B C23B N6 C34 130.7(8)
C1B C23B N6 Fe2 5.5(10)
C2A C1A C23A N6 138.0(19)
C2A C1A O1A Fe1 58.3(15)
C2A C1A O1A Fe2 -167.5(10)
C2B C1B C23B N6 -153.6(8)
C2B C1B O1B Fe1 35.6(9)
C2B C1B O1B Fe2 156.7(6)
C3 C4 N2 C5 179.6(5)
C3 C4 N2 Fe1 -9.0(7)
C3 C4 N3 C10 -179.6(5)
C3 C4 N3 C11B 13.0(10)
C3 C4 N3 C12A -19.6(10)
C4 C3 N1 C2A -157.6(8)
C4 C3 N1 C2B -141.3(5)
C4 C3 N1 C13 85.8(5)
C4 C3 N1 Fe1 -32.9(5)
C5 C6 C7 C8 -1.2(8)
C5 C10 N3 C4 0.3(6)
C5 C10 N3 C11B 168.9(6)
C5 C10 N3 C12A -157.4(9)
C6 C5 C10 C9 -0.6(8)
C6 C5 C10 N3 -178.8(5)
C6 C5 N2 C4 178.4(5)
C6 C5 N2 Fe1 9.4(8)
C6 C7 C8 C9 1.7(10)
C7 C8 C9 C10 -1.5(9)
C8 C9 C10 C5 1.0(8)
C8 C9 C10 N3 178.7(6)
C9 C10 N3 C4 -177.7(6)
C9 C10 N3 C11B -9.0(10)
C9 C10 N3 C12A 24.7(12)
C10 C5 C6 C7 0.7(7)
C10 C5 N2 C4 0.0(5)
C10 C5 N2 Fe1 -169.0(4)
C11A C12A N3 C4 112.7(11)
C11A C12A N3 C10 -92.5(12)
C11A C12A N3 C11B -6.7(11)
C12B C11B N3 C4 -86.7(9)
C12B C11B N3 C10 107.8(8)
C12B C11B N3 C12A -6.7(13)
C13 C14 N4 C15 177.8(5)
C13 C14 N4 Fe1 -8.6(7)
C13 C14 N5 C20 -178.3(5)
C13 C14 N5 C21 4.4(9)
C14 C13 N1 C2A 106.7(7)
C14 C13 N1 C2B 107.5(6)
C14 C13 N1 C3 -125.1(5)
C14 C13 N1 Fe1 -7.8(5)
C15 C16 C17 C18 -0.7(8)
C15 C20 N5 C14 0.2(6)
C15 C20 N5 C21 177.5(5)
C16 C15 C20 C19 -2.4(9)
C16 C15 C20 N5 178.6(5)
C16 C15 N4 C14 -178.2(6)
C16 C15 N4 Fe1 10.0(10)
C16 C17 C18 C19 0.9(10)
C17 C18 C19 C20 -1.7(10)
C18 C19 C20 C15 2.4(9)
C18 C19 C20 N5 -178.9(6)
C19 C20 N5 C14 -178.7(6)
C19 C20 N5 C21 -1.3(10)
C20 C15 C16 C17 1.5(8)
C20 C15 N4 C14 1.3(6)
C20 C15 N4 Fe1 -170.5(4)
C22 C21 N5 C14 96.6(7)
C22 C21 N5 C20 -80.2(8)
C23A C1A O1A Fe1 -141.2(12)
C23A C1A O1A Fe2 -7.1(19)
C23B C1B C2B N1 105.7(10)
C23B C1B O1B Fe1 -114.4(9)
C23B C1B O1B Fe2 6.7(12)
C24 C25 N7 C26 179.7(5)
C24 C25 N7 Fe2 -0.6(6)
C24 C25 N8 C31 179.9(5)
C24 C25 N8 C32A 2.1(12)
C24 C25 N8 C32B -1.7(8)
C25 C24 N6 C23A 144.5(7)
C25 C24 N6 C23B 136.2(5)
C25 C24 N6 C34 -94.5(5)
C25 C24 N6 Fe2 25.5(5)
C26 C27 C28 C29 -0.5(9)
C26 C31 N8 C25 -0.5(6)
C26 C31 N8 C32A 178.0(7)
C26 C31 N8 C32B -178.6(6)
C27 C26 C31 C30 -0.9(8)
C27 C26 C31 N8 178.6(5)
C27 C26 N7 C25 -177.6(6)
C27 C26 N7 Fe2 2.8(9)
C27 C28 C29 C30 -1.0(11)
C28 C29 C30 C31 1.5(11)
C29 C30 C31 C26 -0.6(9)
C29 C30 C31 N8 -179.9(6)
C30 C31 N8 C25 178.9(6)
C30 C31 N8 C32A -2.7(10)
C30 C31 N8 C32B 0.8(10)
C31 C26 C27 C28 1.4(8)
C31 C26 N7 C25 1.6(6)
C31 C26 N7 Fe2 -178.1(4)
C33A C32A N8 C25 -97.8(13)
C33A C32A N8 C31 84.5(11)
C33A C32A N8 C32B -88(2)
C33B C32B N8 C25 -93.9(8)
C33B C32B N8 C31 84.0(9)
C33B C32B N8 C32A 94(2)
C34 C35 N9 C36 -174.5(5)
C34 C35 N9 Fe2 3.6(7)
C34 C35 N10 C41 175.3(5)
C34 C35 N10 C42 -3.6(8)
C35 C34 N6 C23A -102.3(7)
C35 C34 N6 C23B -122.8(6)
C35 C34 N6 C24 120.8(5)
C35 C34 N6 Fe2 1.2(5)
C36 C37 C38 C39 -3.1(9)
C36 C41 N10 C35 -0.5(5)
C36 C41 N10 C42 178.4(4)
C37 C36 C41 C40 2.1(8)
C37 C36 C41 N10 -177.9(5)
C37 C36 N9 C35 177.4(5)
C37 C36 N9 Fe2 0.0(8)
C37 C38 C39 C40 3.1(11)
C38 C39 C40 C41 -0.4(10)
C39 C40 C41 C36 -2.1(9)
C39 C40 C41 N10 177.9(6)
C40 C41 N10 C35 179.5(6)
C40 C41 N10 C42 -1.6(9)
C41 C36 C37 C38 0.6(8)
C41 C36 N9 C35 -1.8(5)
C41 C36 N9 Fe2 -179.2(4)
C43 C42 N10 C35 -92.4(7)
C43 C42 N10 C41 88.9(7)
C45A C44 S1 Fe1 -125.9(7)
C45A C44 S1 Fe2 -41.6(8)
C45B C44 S1 Fe1 -97.8(5)
C45B C44 S1 Fe2 -13.5(6)
C46A C44 S1 Fe1 -6.5(7)
C46A C44 S1 Fe2 77.8(7)
C46B C44 S1 Fe1 21.7(6)
C46B C44 S1 Fe2 106.0(5)
C47A C44 S1 Fe1 91.8(7)
C47A C44 S1 Fe2 176.2(7)
C47B C44 S1 Fe1 138.3(5)
C47B C44 S1 Fe2 -137.4(5)
N1 C3 C4 N2 31.0(7)
N1 C3 C4 N3 -149.7(5)
N1 C13 C14 N4 11.4(8)
N1 C13 C14 N5 -169.7(5)
N2 C4 N3 C10 -0.3(6)
N2 C4 N3 C11B -167.7(7)
N2 C4 N3 C12A 159.8(8)
N2 C5 C6 C7 -177.7(5)
N2 C5 C10 C9 178.0(5)
N2 C5 C10 N3 -0.1(5)
N3 C4 N2 C5 0.2(6)
N3 C4 N2 Fe1 171.6(4)
N4 C14 N5 C20 0.7(7)
N4 C14 N5 C21 -176.6(5)
N4 C15 C16 C17 -179.1(6)
N4 C15 C20 C19 178.1(5)
N4 C15 C20 N5 -0.9(6)
N5 C14 N4 C15 -1.2(7)
N5 C14 N4 Fe1 172.4(4)
N6 C24 C25 N7 -18.9(7)
N6 C24 C25 N8 162.9(5)
N6 C34 C35 N9 -3.2(7)
N6 C34 C35 N10 -178.8(5)
N7 C25 N8 C31 1.6(6)
N7 C25 N8 C32A -176.3(9)
N7 C25 N8 C32B 180.0(5)
N7 C26 C27 C28 -179.6(5)
N7 C26 C31 C30 179.9(5)
N7 C26 C31 N8 -0.6(6)
N8 C25 N7 C26 -1.9(6)
N8 C25 N7 Fe2 177.8(3)
N9 C35 N10 C41 -0.7(6)
N9 C35 N10 C42 -179.6(4)
N9 C36 C37 C38 -178.6(5)
N9 C36 C41 C40 -178.6(5)
N9 C36 C41 N10 1.4(5)
N10 C35 N9 C36 1.6(6)
N10 C35 N9 Fe2 179.6(3)
O1A C1A C2A N1 -57.3(16)
O1A C1A C23A N6 -16(2)
O1B C1B C2B N1 -43.4(10)
O1B C1B C23B N6 -8.3(14)
O2 C50 N11 C48 -179.6(10)
O2 C50 N11 C49 -1.0(16)

loop_
_smtbx_masks_void_nr
_smtbx_masks_void_average_x
_smtbx_masks_void_average_y
_smtbx_masks_void_average_z
_smtbx_masks_void_volume
_smtbx_masks_void_count_electrons
1 0.500 0.000 0.000 266.2 80.7
2 0.500 0.500 0.000 144.7 40.2
